data_7039257
loop_
_publ_author_name
'Sain, Dibyendu'
'Kumari, Chanda'
'Kumar, Ashish'
'Nayek, Hari Pada'
'Dey, Swapan'

_publ_section_title
;
 Lead ion induced chemodosimeter approach of a tripodal hydroxyl-quinoline
 based phospho-ester through P-O bond cleavage.
;
_journal_issue 22
_journal_name_full 'Dalton transactions (Cambridge, England : 2003)'
_journal_page_first 9187
_journal_page_last 9192
_journal_paper_doi 10.1039/c6dt00941g
_journal_volume 45
_journal_year 2016
_chemical_formula_sum 'C27 H18 N3 O4 P'
_chemical_formula_weight 479.41
_chemical_name_systematic
; 
 ? 
;
_space_group_IT_number 198
_symmetry_cell_setting cubic
_symmetry_space_group_name_Hall 'P 2ac 2ab 3'
_symmetry_space_group_name_H-M 'P 21 3'
_atom_sites_solution_hydrogens geom
_atom_sites_solution_primary direct
_atom_sites_solution_secondary difmap
_audit_creation_method SHELXL-97
_audit_update_record
;
2016-04-19 deposited with the CCDC.
2016-04-25 downloaded from the CCDC.
;
_cell_angle_alpha 90.00
_cell_angle_beta 90.00
_cell_angle_gamma 90.00
_cell_formula_units_Z 4
_cell_length_a 13.3936(15)
_cell_length_b 13.3936(15)
_cell_length_c 13.3936(15)
_cell_measurement_reflns_used 2833
_cell_measurement_temperature 293(2)
_cell_measurement_theta_max 27.41
_cell_measurement_theta_min 5.49
_cell_volume 2402.7(5)
_computing_data_collection 'APEX 2'
_computing_molecular_graphics 'Mercury 3.1'
_computing_publication_material 'Microsoft word 2007'
_computing_structure_refinement 'SHELXL-97 (Sheldrick, 1997)'
_computing_structure_solution 'SHELXS-97 (Sheldrick, 1990)'
_diffrn_ambient_temperature 293(2)
_diffrn_measured_fraction_theta_full 0.986
_diffrn_measured_fraction_theta_max 0.986
_diffrn_measurement_device_type 'Bruker AXS SMART APEX II'
_diffrn_measurement_method 'area detector'
_diffrn_radiation_monochromator graphite
_diffrn_radiation_source 'fine-focus sealed tube'
_diffrn_radiation_type MoK\a
_diffrn_radiation_wavelength 0.71073
_diffrn_reflns_av_R_equivalents 0.0339
_diffrn_reflns_av_unetI/netI 0.0595
_diffrn_reflns_limit_h_max 11
_diffrn_reflns_limit_h_min -3
_diffrn_reflns_limit_k_max 17
_diffrn_reflns_limit_k_min -3
_diffrn_reflns_limit_l_max 17
_diffrn_reflns_limit_l_min -15
_diffrn_reflns_number 2833
_diffrn_reflns_theta_full 27.41
_diffrn_reflns_theta_max 27.41
_diffrn_reflns_theta_min 5.49
_exptl_absorpt_coefficient_mu 0.153
_exptl_absorpt_correction_type none
_exptl_crystal_colour colourless
_exptl_crystal_density_diffrn 1.325
_exptl_crystal_density_method 'not measured'
_exptl_crystal_description block
_exptl_crystal_F_000 992
_exptl_crystal_size_max 0.16
_exptl_crystal_size_mid 0.14
_exptl_crystal_size_min 0.10
_refine_diff_density_max 0.196
_refine_diff_density_min -0.209
_refine_diff_density_rms 0.033
_refine_ls_abs_structure_details 'Flack H D (1983), Acta Cryst. A39, 876-881'
_refine_ls_abs_structure_Flack 0.2(2)
_refine_ls_extinction_method none
_refine_ls_goodness_of_fit_ref 0.854
_refine_ls_hydrogen_treatment mixed
_refine_ls_matrix_type full
_refine_ls_number_parameters 106
_refine_ls_number_reflns 1636
_refine_ls_number_restraints 0
_refine_ls_restrained_S_all 0.854
_refine_ls_R_factor_all 0.0641
_refine_ls_R_factor_gt 0.0490
_refine_ls_shift/su_max 0.045
_refine_ls_shift/su_mean 0.010
_refine_ls_structure_factor_coef Fsqd
_refine_ls_weighting_details 'calc w=1/[\s^2^(Fo^2^)+(0.1057P)^2^+0.0461P] where P=(Fo^2^+2Fc^2^)/3'
_refine_ls_weighting_scheme calc
_refine_ls_wR_factor_gt 0.1293
_refine_ls_wR_factor_ref 0.1424
_reflns_number_gt 1299
_reflns_number_total 1636
_reflns_threshold_expression >2sigma(I)
_cod_data_source_file c6dt00941g2.cif
_cod_data_source_block shelxl_hqp
_cod_depositor_comments 'Adding full bibliography for 7039257--7039259.cif.'
_cod_original_sg_symbol_H-M P213
_cod_database_code 7039257

loop_
_symmetry_equiv_pos_as_xyz
'x, y, z'
'-x+1/2, -y, z+1/2'
'-x, y+1/2, -z+1/2'
'x+1/2, -y+1/2, -z'
'z, x, y'
'z+1/2, -x+1/2, -y'
'-z+1/2, -x, y+1/2'
'-z, x+1/2, -y+1/2'
'y, z, x'
'-y, z+1/2, -x+1/2'
'y+1/2, -z+1/2, -x'
'-y+1/2, -z, x+1/2'

loop_
_atom_site_label
_atom_site_type_symbol
_atom_site_fract_x
_atom_site_fract_y
_atom_site_fract_z
_atom_site_U_iso_or_equiv
_atom_site_adp_type
_atom_site_occupancy
_atom_site_symmetry_multiplicity
_atom_site_calc_flag
_atom_site_refinement_flags
O2 O -0.03163(14) 0.46837(14) 1.03163(14) 0.0473(8) Uani 1 3 d S
C1 C 0.1723(2) 0.3959(2) 0.9566(2) 0.0402(6) Uani 1 1 d .
C2 C 0.1348(3) 0.3262(3) 0.8945(3) 0.0571(8) Uani 1 1 d .
H2 H 0.0861 0.3432 0.8481 0.069 Uiso 1 1 calc R
C3 C 0.1703(3) 0.2270(3) 0.9007(3) 0.0705(11) Uani 1 1 d .
H3 H 0.1431 0.1779 0.8598 0.085 Uiso 1 1 calc R
C4 C 0.2439(3) 0.2031(2) 0.9661(3) 0.0657(10) Uani 1 1 d .
H4 H 0.2673 0.1378 0.9687 0.079 Uiso 1 1 calc R
C5 C 0.2851(2) 0.2751(2) 1.0297(3) 0.0508(7) Uani 1 1 d .
C6 C 0.3629(3) 0.2556(3) 1.0983(3) 0.0660(10) Uani 1 1 d .
H6 H 0.3900 0.1919 1.1026 0.079 Uiso 1 1 calc R
C7 C 0.3977(3) 0.3287(3) 1.1571(3) 0.0676(10) Uani 1 1 d .
H7 H 0.4483 0.3159 1.2029 0.081 Uiso 1 1 calc R
C8 C 0.3566(3) 0.4250(3) 1.1487(3) 0.0604(9) Uani 1 1 d .
H8 H 0.3820 0.4750 1.1897 0.073 Uiso 1 1 calc R
C9 C 0.2489(2) 0.3744(2) 1.0264(2) 0.0403(6) Uani 1 1 d .
N1 N 0.28416(19) 0.44867(18) 1.0864(2) 0.0479(6) Uani 1 1 d .
O1 O 0.14169(14) 0.49646(14) 0.95332(17) 0.0485(6) Uani 1 1 d .
P1 P 0.03091(5) 0.53091(5) 0.96909(5) 0.0333(3) Uani 1 3 d S

loop_
_atom_site_aniso_label
_atom_site_aniso_U_11
_atom_site_aniso_U_22
_atom_site_aniso_U_33
_atom_site_aniso_U_23
_atom_site_aniso_U_13
_atom_site_aniso_U_12
O2 0.0473(8) 0.0473(8) 0.0473(8) 0.0051(10) 0.0051(10) -0.0051(10)
C1 0.0369(13) 0.0376(13) 0.0460(15) -0.0008(13) 0.0045(13) 0.0053(11)
C2 0.0508(18) 0.0580(19) 0.063(2) -0.0135(17) -0.0107(16) 0.0105(16)
C3 0.067(2) 0.058(2) 0.086(3) -0.031(2) -0.017(2) 0.0099(19)
C4 0.072(2) 0.0439(16) 0.081(2) -0.0115(19) -0.007(2) 0.0153(16)
C5 0.0492(16) 0.0454(15) 0.0578(17) 0.0043(15) 0.0009(16) 0.0080(14)
C6 0.067(2) 0.0573(19) 0.074(2) 0.013(2) -0.012(2) 0.0153(18)
C7 0.061(2) 0.078(2) 0.063(2) 0.008(2) -0.0186(19) 0.011(2)
C8 0.0508(17) 0.071(2) 0.060(2) -0.0030(18) -0.0083(17) -0.0060(18)
C9 0.0361(12) 0.0417(13) 0.0430(14) 0.0017(12) 0.0063(13) 0.0021(11)
N1 0.0433(12) 0.0455(13) 0.0549(14) -0.0019(12) -0.0027(12) -0.0045(11)
O1 0.0347(10) 0.0378(9) 0.0729(15) 0.0065(10) 0.0016(10) 0.0034(8)
P1 0.0333(3) 0.0333(3) 0.0333(3) -0.0021(3) -0.0021(3) 0.0021(3)

loop_
_atom_type_symbol
_atom_type_description
_atom_type_scat_dispersion_real
_atom_type_scat_dispersion_imag
_atom_type_scat_source
C C 0.0033 0.0016 'International Tables Vol C Tables 4.2.6.8 and 6.1.1.4'
H H 0.0000 0.0000 'International Tables Vol C Tables 4.2.6.8 and 6.1.1.4'
N N 0.0061 0.0033 'International Tables Vol C Tables 4.2.6.8 and 6.1.1.4'
O O 0.0106 0.0060 'International Tables Vol C Tables 4.2.6.8 and 6.1.1.4'
P P 0.1023 0.0942 'International Tables Vol C Tables 4.2.6.8 and 6.1.1.4'

loop_
_geom_angle_atom_site_label_1
_geom_angle_atom_site_label_2
_geom_angle_atom_site_label_3
_geom_angle
_geom_angle_site_symmetry_1
_geom_angle_site_symmetry_3
C2 C1 O1 122.3(3) . .
C2 C1 C9 122.5(3) . .
O1 C1 C9 115.2(2) . .
C1 C2 C3 119.3(3) . .
C4 C3 C2 120.3(3) . .
C3 C4 C5 121.1(3) . .
C6 C5 C9 116.5(3) . .
C6 C5 C4 124.0(3) . .
C9 C5 C4 119.5(3) . .
C7 C6 C5 120.2(3) . .
C6 C7 C8 119.1(3) . .
N1 C8 C7 123.9(3) . .
N1 C9 C5 123.3(3) . .
N1 C9 C1 119.4(2) . .
C5 C9 C1 117.3(3) . .
C8 N1 C9 116.9(3) . .
C1 O1 P1 123.57(17) . .
O2 P1 O1 117.01(8) . 8_656
O2 P1 O1 117.00(8) . 11_466
O1 P1 O1 101.00(10) 8_656 11_466
O2 P1 O1 117.01(8) . .
O1 P1 O1 100.99(10) 8_656 .
O1 P1 O1 100.99(10) 11_466 .

loop_
_geom_bond_atom_site_label_1
_geom_bond_atom_site_label_2
_geom_bond_distance
_geom_bond_site_symmetry_2
O2 P1 1.451(3) .
C1 C2 1.347(4) .
C1 O1 1.409(3) .
C1 C9 1.418(4) .
C2 C3 1.414(5) .
C3 C4 1.356(5) .
C4 C5 1.401(5) .
C5 C6 1.413(5) .
C5 C9 1.416(4) .
C6 C7 1.340(6) .
C7 C8 1.408(6) .
C8 N1 1.318(4) .
C9 N1 1.363(4) .
O1 P1 1.5681(19) .
P1 O1 1.5680(19) 8_656
P1 O1 1.5680(19) 11_466
